data_8100887
loop_
_publ_author_name
'Drexler, H.-J.'
'Spannenberg, A.'
'Heller, D.'

_publ_section_title
;
Crystal structure of (S)-2,3-O,N-bis(diphenylphosphino)-1-(naphthoxy)-
2-hydroxy-3-cyclohexylamino-propane rhodium(I)-(Z,Z)-cycloocta-1,5-
diene tetrafluoroborate, C~51~H~55~BF~4~NO~2~P~2~Rh
;
_journal_issue 1
_journal_name_full 'Zeitschrift f\"ur Kristallographie - New Crystal Structures'
_journal_page_first 169
_journal_page_last 171
_journal_volume 216
_journal_year 2001
_chemical_formula_structural 'C51 H55 B F4 N O2 P2 Rh'
_chemical_formula_sum 'C51 H55 B F4 N O2 P2 Rh'
_chemical_formula_weight 965.62
_space_group_IT_number 4
_symmetry_cell_setting monoclinic
_symmetry_space_group_name_Hall 'P 2yb'
_symmetry_space_group_name_H-M 'P 1 21 1'
_cell_angle_alpha 90.00
_cell_angle_beta 118.03(3)
_cell_angle_gamma 90.00
_cell_formula_units_Z 2
_cell_length_a 13.010(3)
_cell_length_b 15.264(3)
_cell_length_c 13.136(3)
_cell_measurement_temperature 200(2)
_cell_volume 2302.6(8)
_diffrn_ambient_temperature 200(2)
_exptl_crystal_density_diffrn 1.393
_cod_original_sg_symbol_H-M 'P 21'
_cod_database_code 8100887

loop_
_symmetry_equiv_pos_as_xyz
'x, y, z'
'-x, y+1/2, -z'

loop_
_atom_site_label
_atom_site_type_symbol
_atom_site_fract_x
_atom_site_fract_y
_atom_site_fract_z
_atom_site_U_iso_or_equiv
_atom_site_adp_type
_atom_site_occupancy
_atom_site_symmetry_multiplicity
_atom_site_Wyckoff_symbol
_atom_site_calc_flag
_atom_site_refinement_flags
_atom_site_disorder_assembly
_atom_site_disorder_group
Rh1 Rh 0.36750(5) 0.24910(4) 0.23677(4) 0.03504(14) Uani 1 2 a d . . .
P1 P 0.28362(17) 0.17279(13) 0.32651(15) 0.0344(5) Uani 1 2 a d . . .
P2 P 0.22876(16) 0.19431(12) 0.05915(14) 0.0345(5) Uani 1 2 a d . . .
O1 O 0.1456(4) 0.1926(3) 0.2806(4) 0.0384(12) Uani 1 2 a d . . .
O2 O 0.0586(4) 0.3647(3) 0.3246(3) 0.0413(13) Uani 1 2 a d . . .
N1 N 0.0929(4) 0.1699(3) 0.0399(4) 0.0296(13) Uani 1 2 a d . . .
C1 C 0.4360(7) 0.3615(6) 0.1692(6) 0.054(2) Uani 1 2 a d . . .
H1A H 0.3768 0.3876 0.0991 0.080 Uiso 1 2 a d R . .
C2 C 0.4871(7) 0.2874(5) 0.1616(6) 0.057(3) Uani 1 2 a d . . .
H2A H 0.4551 0.2723 0.0816 0.080 Uiso 1 2 a d R . .
C3 C 0.6069(7) 0.2516(11) 0.2459(8) 0.093(3) Uani 1 2 a d . . .
H3A H 0.6640 0.2756 0.2264 0.080 Uiso 1 2 a d R . .
H3B H 0.6057 0.1885 0.2368 0.080 Uiso 1 2 a d R . .
C4 C 0.6409(6) 0.2631(11) 0.3670(6) 0.094(4) Uani 1 2 a d . . .
H4A H 0.6673 0.3234 0.3836 0.080 Uiso 1 2 a d R . .
H4B H 0.7034 0.2251 0.4189 0.080 Uiso 1 2 a d R . .
C5 C 0.5391(6) 0.2572(8) 0.3960(5) 0.054(2) Uani 1 2 a d . . .
H5A H 0.5461 0.2082 0.4451 0.080 Uiso 1 2 a d R . .
C6 C 0.4738(7) 0.3280(6) 0.3919(6) 0.053(2) Uani 1 2 a d . . .
H6A H 0.4470 0.3211 0.4480 0.080 Uiso 1 2 a d R . .
C7 C 0.4903(9) 0.4192(6) 0.3645(8) 0.093(3) Uani 1 2 a d . . .
H7A H 0.5599 0.4424 0.4288 0.080 Uiso 1 2 a d R . .
H7B H 0.4248 0.4556 0.3534 0.080 Uiso 1 2 a d R . .
C8 C 0.4933(8) 0.4309(5) 0.2580(7) 0.072(3) Uani 1 2 a d . . .
H8A H 0.4692 0.4879 0.2222 0.080 Uiso 1 2 a d R . .
H8B H 0.5750 0.4228 0.2791 0.080 Uiso 1 2 a d R . .
C9 C 0.0304(5) 0.2332(6) 0.0766(5) 0.037(2) Uani 1 2 a d . . .
H9A H -0.0426 0.2057 0.0617 0.080 Uiso 1 2 a d R . .
H9B H 0.0120 0.2850 0.0289 0.080 Uiso 1 2 a d R . .
C10 C 0.0949(6) 0.2662(5) 0.2024(5) 0.030(2) Uani 1 2 a d . . .
H10A H 0.1546 0.3086 0.2124 0.080 Uiso 1 2 a d R . .
C11 C 0.0017(6) 0.3089(4) 0.2229(5) 0.039(2) Uani 1 2 a d . . .
H11A H -0.0484 0.3429 0.1558 0.080 Uiso 1 2 a d R . .
H11B H -0.0459 0.2655 0.2347 0.080 Uiso 1 2 a d R . .
C12 C -0.0113(7) 0.4205(5) 0.3441(6) 0.042(2) Uani 1 2 a d . . .
C13 C -0.1310(7) 0.4270(5) 0.2753(6) 0.052(2) Uani 1 2 a d . . .
H13A H -0.1737 0.3895 0.2095 0.080 Uiso 1 2 a d R . .
C14 C -0.1957(8) 0.4876(6) 0.3019(8) 0.066(3) Uani 1 2 a d . . .
H14A H -0.2792 0.4943 0.2534 0.080 Uiso 1 2 a d R . .
C15 C -0.1418(11) 0.5385(6) 0.3974(9) 0.080(3) Uani 1 2 a d . . .
H15A H -0.1855 0.5814 0.4154 0.080 Uiso 1 2 a d R . .
C16 C -0.0196(10) 0.5351(6) 0.4708(8) 0.061(3) Uani 1 2 a d . . .
C17 C 0.0344(12) 0.5865(7) 0.5688(10) 0.090(4) Uani 1 2 a d . . .
H17A H -0.0135 0.6221 0.5906 0.080 Uiso 1 2 a d R . .
C18 C 0.1507(12) 0.5823(8) 0.6378(9) 0.098(4) Uani 1 2 a d . . .
H18A H 0.1883 0.6214 0.7027 0.080 Uiso 1 2 a d R . .
C19 C 0.2202(9) 0.5259(7) 0.6092(8) 0.083(3) Uani 1 2 a d . . .
H19A H 0.3024 0.5174 0.6624 0.080 Uiso 1 2 a d R . .
C20 C 0.1658(9) 0.4729(5) 0.5107(7) 0.063(3) Uani 1 2 a d . . .
H20A H 0.2155 0.4410 0.4876 0.080 Uiso 1 2 a d R . .
C21 C 0.0446(8) 0.4763(5) 0.4414(6) 0.040(2) Uani 1 2 a d . . .
C22 C 0.0077(6) 0.1276(4) -0.0743(5) 0.0360(18) Uani 1 2 a d . . .
H22A H 0.0542 0.0973 -0.1025 0.080 Uiso 1 2 a d R . .
C23 C -0.0627(6) 0.0548(5) -0.0538(5) 0.045(2) Uani 1 2 a d . . .
H23A H -0.1172 0.0832 -0.0338 0.080 Uiso 1 2 a d R . .
H23B H -0.0132 0.0159 0.0080 0.080 Uiso 1 2 a d R . .
C24 C -0.1333(7) 0.0076(5) -0.1679(6) 0.058(2) Uani 1 2 a d . . .
H24A H -0.1857 -0.0334 -0.1596 0.080 Uiso 1 2 a d R . .
H24B H -0.0775 -0.0264 -0.1803 0.080 Uiso 1 2 a d R . .
C25 C -0.2095(8) 0.0696(6) -0.2658(7) 0.065(3) Uani 1 2 a d . . .
H25A H -0.2814 0.0868 -0.2663 0.080 Uiso 1 2 a d R . .
H25B H -0.2304 0.0341 -0.3332 0.080 Uiso 1 2 a d R . .
C26 C -0.1392(7) 0.1420(5) -0.2785(6) 0.054(2) Uani 1 2 a d . . .
H26A H -0.1965 0.1823 -0.3325 0.080 Uiso 1 2 a d R . .
H26B H -0.0852 0.1267 -0.3066 0.080 Uiso 1 2 a d R . .
C27 C -0.0725(5) 0.1931(4) -0.1657(5) 0.0399(18) Uani 1 2 a d . . .
H27A H -0.0265 0.2409 -0.1713 0.080 Uiso 1 2 a d R . .
H27B H -0.1279 0.2177 -0.1442 0.080 Uiso 1 2 a d R . .
C28 C 0.2824(6) 0.0898(5) 0.0353(5) 0.0370(19) Uani 1 2 a d . . .
C29 C 0.3762(6) 0.0891(6) 0.0118(5) 0.051(2) Uani 1 2 a d . . .
H29A H 0.4054 0.1455 0.0033 0.080 Uiso 1 2 a d R . .
C30 C 0.4248(8) 0.0107(8) 0.0056(7) 0.075(3) Uani 1 2 a d . . .
H30A H 0.4889 0.0125 -0.0121 0.080 Uiso 1 2 a d R . .
C31 C 0.3839(10) -0.0678(8) 0.0187(8) 0.078(3) Uani 1 2 a d . . .
H31A H 0.4226 -0.1225 0.0205 0.080 Uiso 1 2 a d R . .
C32 C 0.2935(9) -0.0696(7) 0.0468(6) 0.055(3) Uani 1 2 a d . . .
H32A H 0.2570 -0.1238 0.0510 0.080 Uiso 1 2 a d R . .
C33 C 0.2411(7) 0.0088(5) 0.0511(5) 0.049(2) Uani 1 2 a d . . .
H33A H 0.1814 0.0113 0.0749 0.080 Uiso 1 2 a d R . .
C34 C 0.1985(5) 0.2592(7) -0.0681(4) 0.0331(17) Uani 1 2 a d . . .
C35 C 0.1705(6) 0.3479(5) -0.0700(6) 0.048(2) Uani 1 2 a d . . .
H35A H 0.1787 0.3721 0.0007 0.080 Uiso 1 2 a d R . .
C36 C 0.1243(7) 0.3963(6) -0.1685(7) 0.060(2) Uani 1 2 a d . . .
H36A H 0.1169 0.4594 -0.1655 0.080 Uiso 1 2 a d R . .
C37 C 0.1025(7) 0.3575(7) -0.2712(7) 0.073(3) Uani 1 2 a d . . .
H37A H 0.0619 0.3894 -0.3425 0.080 Uiso 1 2 a d R . .
C38 C 0.1302(7) 0.2705(7) -0.2734(7) 0.063(3) Uani 1 2 a d . . .
H38A H 0.1186 0.2432 -0.3437 0.080 Uiso 1 2 a d R . .
C39 C 0.1789(6) 0.2221(5) -0.1749(5) 0.049(3) Uani 1 2 a d . . .
H39A H 0.1974 0.1606 -0.1753 0.080 Uiso 1 2 a d R . .
C40 C 0.2914(6) 0.0551(4) 0.3207(5) 0.0340(17) Uani 1 2 a d . . .
C41 C 0.3900(7) 0.0180(5) 0.3241(6) 0.048(2) Uani 1 2 a d . . .
H41A H 0.4556 0.0550 0.3368 0.080 Uiso 1 2 a d R . .
C42 C 0.4051(8) -0.0734(6) 0.3269(6) 0.062(2) Uani 1 2 a d . . .
H42A H 0.4705 -0.1006 0.3231 0.080 Uiso 1 2 a d R . .
C43 C 0.3149(10) -0.1268(6) 0.3204(7) 0.071(3) Uani 1 2 a d . . .
H43A H 0.3324 -0.1885 0.3371 0.080 Uiso 1 2 a d R . .
C44 C 0.2186(11) -0.0890(7) 0.3173(8) 0.075(3) Uani 1 2 a d . . .
H44A H 0.1520 -0.1281 0.2915 0.080 Uiso 1 2 a d R . .
C45 C 0.2047(7) 0.0000(5) 0.3155(6) 0.048(2) Uani 1 2 a d . . .
H45A H 0.1408 0.0236 0.3252 0.080 Uiso 1 2 a d R . .
C46 C 0.3384(6) 0.1916(4) 0.4810(5) 0.0328(17) Uani 1 2 a d . . .
C47 C 0.4375(6) 0.1464(5) 0.5638(6) 0.050(2) Uani 1 2 a d . . .
H47A H 0.4706 0.1016 0.5361 0.080 Uiso 1 2 a d R . .
C48 C 0.4823(7) 0.1685(5) 0.6786(6) 0.060(2) Uani 1 2 a d . . .
H48A H 0.5525 0.1408 0.7369 0.080 Uiso 1 2 a d R . .
C49 C 0.4301(7) 0.2311(7) 0.7121(6) 0.060(3) Uani 1 2 a d . . .
H49A H 0.4550 0.2423 0.7921 0.080 Uiso 1 2 a d R . .
C50 C 0.3326(6) 0.2744(6) 0.6333(6) 0.058(3) Uani 1 2 a d . . .
H50A H 0.2988 0.3247 0.6513 0.080 Uiso 1 2 a d R . .
C51 C 0.2885(5) 0.2545(8) 0.5182(5) 0.0499(19) Uani 1 2 a d . . .
H51A H 0.2123 0.2753 0.4615 0.080 Uiso 1 2 a d R . .
B1 B 0.6944(10) 0.1616(8) 1.0076(10) 0.066(3) Uani 1 2 a d . . .
F1 F 0.5925(5) 0.1939(4) 1.0005(4) 0.1057(18) Uani 1 2 a d . . .
F2 F 0.7178(4) 0.2091(3) 0.9316(4) 0.0985(18) Uani 1 2 a d . . .
F3 F 0.7839(5) 0.1669(6) 1.1093(4) 0.170(4) Uani 1 2 a d . . .
F4 F 0.6756(7) 0.0792(5) 0.9659(7) 0.134(3) Uani 1 2 a d . . .

loop_
_atom_site_aniso_label
_atom_site_aniso_U_11
_atom_site_aniso_U_22
_atom_site_aniso_U_33
_atom_site_aniso_U_23
_atom_site_aniso_U_13
_atom_site_aniso_U_12
Rh1 0.0366(3) 0.0347(3) 0.0351(3) -0.0030(5) 0.0179(2) -0.0037(5)
P1 0.0372(13) 0.0318(13) 0.0342(11) -0.0013(9) 0.0167(10) 0.0005(11)
P2 0.0402(12) 0.0329(13) 0.0351(10) 0.0011(9) 0.0216(9) 0.0024(10)
O1 0.038(3) 0.034(3) 0.047(3) 0.012(3) 0.023(2) 0.009(3)
O2 0.041(3) 0.043(3) 0.041(3) -0.010(2) 0.020(2) 0.006(3)
N1 0.029(3) 0.032(4) 0.030(3) -0.004(3) 0.015(3) -0.001(3)
C1 0.055(6) 0.055(6) 0.043(5) -0.003(5) 0.014(4) -0.007(5)
C2 0.052(6) 0.075(8) 0.056(5) -0.018(4) 0.036(5) -0.026(5)
C3 0.070(7) 0.111(7) 0.132(8) -0.032(11) 0.075(6) -0.004(11)
C4 0.047(5) 0.160(11) 0.073(6) 0.003(8) 0.028(4) 0.015(9)
C5 0.044(4) 0.061(6) 0.047(4) 0.004(7) 0.013(3) -0.010(7)
C6 0.056(6) 0.051(6) 0.046(5) -0.006(4) 0.019(4) -0.014(5)
C7 0.136(10) 0.044(7) 0.099(7) -0.017(5) 0.055(7) -0.045(7)
C8 0.100(8) 0.050(6) 0.078(6) 0.007(5) 0.052(6) -0.010(6)
C9 0.038(4) 0.036(6) 0.034(4) -0.001(4) 0.014(3) 0.016(4)
C10 0.037(4) 0.013(6) 0.044(4) 0.002(3) 0.023(3) 0.006(4)
C11 0.038(5) 0.046(5) 0.036(4) -0.009(4) 0.020(4) -0.001(4)
C12 0.071(6) 0.030(5) 0.035(4) 0.001(4) 0.034(5) 0.003(5)
C13 0.045(5) 0.070(6) 0.049(5) -0.001(4) 0.030(5) 0.000(5)
C14 0.070(7) 0.059(7) 0.089(7) 0.008(6) 0.055(6) 0.021(6)
C15 0.127(11) 0.048(7) 0.118(9) 0.000(6) 0.103(9) 0.005(7)
C16 0.107(9) 0.034(6) 0.074(7) -0.005(5) 0.069(7) -0.006(6)
C17 0.154(12) 0.061(7) 0.102(9) -0.022(7) 0.100(9) -0.026(9)
C18 0.157(12) 0.083(9) 0.079(8) -0.042(7) 0.078(9) -0.045(10)
C19 0.112(9) 0.074(8) 0.072(7) -0.008(6) 0.049(6) -0.031(7)
C20 0.091(8) 0.060(7) 0.054(5) -0.014(5) 0.048(6) -0.008(6)
C21 0.067(6) 0.026(5) 0.041(5) 0.007(4) 0.037(5) 0.003(5)
C22 0.038(4) 0.039(5) 0.031(4) -0.007(3) 0.017(3) 0.000(4)
C23 0.050(5) 0.042(5) 0.044(4) -0.007(4) 0.025(4) -0.014(4)
C24 0.058(6) 0.046(6) 0.077(6) -0.024(5) 0.037(5) -0.024(5)
C25 0.044(6) 0.085(8) 0.056(6) -0.028(5) 0.014(5) -0.014(6)
C26 0.049(5) 0.061(6) 0.050(5) -0.009(4) 0.020(4) -0.004(5)
C27 0.041(4) 0.044(5) 0.031(4) -0.005(3) 0.014(3) 0.006(4)
C28 0.042(5) 0.038(5) 0.036(4) -0.002(4) 0.022(4) 0.013(4)
C29 0.047(5) 0.061(6) 0.050(5) -0.001(4) 0.026(4) 0.013(5)
C30 0.062(7) 0.080(8) 0.097(7) -0.028(6) 0.048(6) 0.011(7)
C31 0.079(8) 0.066(9) 0.088(7) -0.002(6) 0.040(6) 0.031(7)
C32 0.072(7) 0.049(7) 0.025(5) -0.006(4) 0.005(5) 0.006(6)
C33 0.051(6) 0.043(6) 0.041(5) -0.001(4) 0.012(4) 0.011(5)
C34 0.040(4) 0.032(5) 0.034(3) 0.001(5) 0.022(3) 0.003(5)
C35 0.051(5) 0.042(6) 0.050(5) 0.009(4) 0.024(4) -0.007(4)
C36 0.058(6) 0.055(6) 0.067(6) 0.020(5) 0.030(5) -0.001(5)
C37 0.068(7) 0.089(8) 0.057(6) 0.034(6) 0.025(5) -0.005(6)
C38 0.065(5) 0.081(10) 0.052(5) 0.004(5) 0.034(4) 0.000(6)
C39 0.049(5) 0.064(8) 0.039(5) 0.006(4) 0.024(4) -0.004(4)
C40 0.045(5) 0.029(4) 0.029(4) 0.001(3) 0.018(4) 0.004(4)
C41 0.056(6) 0.035(6) 0.049(5) 0.000(4) 0.022(4) 0.008(5)
C42 0.076(7) 0.050(6) 0.050(5) -0.002(4) 0.022(5) 0.016(6)
C43 0.094(8) 0.041(6) 0.069(6) 0.005(5) 0.029(6) 0.011(7)
C44 0.079(8) 0.039(7) 0.099(8) -0.009(6) 0.035(6) -0.014(6)
C45 0.056(6) 0.034(6) 0.059(5) 0.001(4) 0.031(4) -0.005(5)
C46 0.043(5) 0.032(5) 0.026(4) 0.004(3) 0.019(3) -0.002(4)
C47 0.060(6) 0.043(5) 0.039(5) 0.006(4) 0.016(4) 0.008(4)
C48 0.061(6) 0.063(6) 0.032(5) -0.002(4) 0.003(4) 0.009(5)
C49 0.078(6) 0.071(9) 0.034(4) -0.002(5) 0.029(4) -0.008(6)
C50 0.056(5) 0.078(9) 0.043(5) -0.002(4) 0.026(4) 0.009(5)
C51 0.032(4) 0.069(6) 0.044(4) -0.005(7) 0.014(3) -0.016(7)
B1 0.070(8) 0.065(9) 0.071(8) 0.001(6) 0.040(7) 0.003(7)
F1 0.091(4) 0.143(5) 0.112(4) -0.011(3) 0.071(3) -0.002(4)
F2 0.100(4) 0.107(5) 0.110(4) 0.018(3) 0.067(3) 0.012(3)
F3 0.103(5) 0.335(11) 0.047(3) -0.008(4) 0.013(3) -0.071(6)
F4 0.137(7) 0.087(6) 0.197(7) -0.026(5) 0.094(6) -0.020(5)

loop_
_geom_bond_atom_site_label_1
_geom_bond_atom_site_label_2
_geom_bond_distance
_geom_bond_site_symmetry_2
_geom_bond_publ_flag
Rh1 C6 2.206(7) . ?
Rh1 C5 2.233(6) . ?
Rh1 P1 2.269(2) . ?
Rh1 C2 2.276(7) . ?
Rh1 C1 2.295(8) . ?
Rh1 P2 2.333(2) . ?
P1 O1 1.631(5) . ?
P1 C40 1.802(7) . ?
P1 C46 1.830(6) . ?
P2 N1 1.705(5) . ?
P2 C34 1.819(7) . ?
P2 C28 1.826(7) . ?
O1 C10 1.455(7) . ?
O2 C12 1.356(8) . ?
O2 C11 1.458(7) . ?
N1 C9 1.482(8) . ?
N1 C22 1.527(7) . ?
C1 C2 1.338(10) . ?
C1 C8 1.491(10) . ?
C1 H1A 0.9669 . ?
C2 C3 1.527(11) . ?
C2 H2A 0.9592 . ?
C3 C4 1.448(9) . ?
C3 H3A 0.9648 . ?
C3 H3B 0.9698 . ?
C4 C5 1.543(9) . ?
C4 H4A 0.9701 . ?
C4 H4B 0.9703 . ?
C5 C6 1.360(12) . ?
C5 H5A 0.9643 . ?
C6 C7 1.479(11) . ?
C6 H6A 0.9571 . ?
C7 C8 1.428(10) . ?
C7 H7A 0.9695 . ?
C7 H7B 0.9703 . ?
C8 H8A 0.9686 . ?
C8 H8B 0.9714 . ?
C9 C10 1.544(8) . ?
C9 H9A 0.9708 . ?
C9 H9B 0.9659 . ?
C10 C11 1.508(8) . ?
C10 H10A 0.9703 . ?
C11 H11A 0.9661 . ?
C11 H11B 0.9674 . ?
C12 C13 1.389(9) . ?
C12 C21 1.419(10) . ?
C13 C14 1.401(10) . ?
C13 H13A 0.9654 . ?
C14 C15 1.358(11) . ?
C14 H14A 0.9726 . ?
C15 C16 1.422(12) . ?
C15 H15A 0.9665 . ?
C16 C17 1.385(12) . ?
C16 C21 1.399(11) . ?
C17 C18 1.351(14) . ?
C17 H17A 0.9652 . ?
C18 C19 1.421(14) . ?
C18 H18A 0.9647 . ?
C19 C20 1.405(11) . ?
C19 H19A 0.9722 . ?
C20 C21 1.403(10) . ?
C20 H20A 0.9647 . ?
C22 C27 1.534(8) . ?
C22 C23 1.543(9) . ?
C22 H22A 0.9635 . ?
C23 C24 1.523(8) . ?
C23 H23A 0.9652 . ?
C23 H23B 0.9673 . ?
C24 C25 1.528(11) . ?
C24 H24A 0.9677 . ?
C24 H24B 0.9667 . ?
C25 C26 1.493(11) . ?
C25 H25A 0.9685 . ?
C25 H25B 0.9613 . ?
C26 C27 1.533(8) . ?
C26 H26A 0.9695 . ?
C26 H26B 0.9628 . ?
C27 H27A 0.9685 . ?
C27 H27B 0.9645 . ?
C28 C29 1.393(9) . ?
C28 C33 1.403(10) . ?
C29 C30 1.374(10) . ?
C29 H29A 0.9689 . ?
C30 C31 1.355(12) . ?
C30 H30A 0.9649 . ?
C31 C32 1.388(13) . ?
C31 H31A 0.9697 . ?
C32 C33 1.391(11) . ?
C32 H32A 0.9691 . ?
C33 H33A 0.9635 . ?
C34 C35 1.399(12) . ?
C34 C39 1.421(8) . ?
C35 C36 1.361(9) . ?
C35 H35A 0.9579 . ?
C36 C37 1.376(11) . ?
C36 H36A 0.9699 . ?
C37 C38 1.379(13) . ?
C37 H37A 0.9635 . ?
C38 C39 1.360(9) . ?
C38 H38A 0.9586 . ?
C39 H39A 0.9698 . ?
C40 C45 1.383(9) . ?
C40 C41 1.384(9) . ?
C41 C42 1.408(10) . ?
C41 H41A 0.9705 . ?
C42 C43 1.398(11) . ?
C42 H42A 0.9681 . ?
C43 C44 1.364(12) . ?
C43 H43A 0.9699 . ?
C44 C45 1.369(11) . ?
C44 H44A 0.9715 . ?
C45 H45A 0.9668 . ?
C46 C51 1.372(10) . ?
C46 C47 1.416(8) . ?
C47 C48 1.379(9) . ?
C47 H47A 0.9649 . ?
C48 C49 1.360(10) . ?
C48 H48A 0.9704 . ?
C49 C50 1.372(10) . ?
C49 H49A 0.9577 . ?
C50 C51 1.376(8) . ?
C50 H50A 0.9671 . ?
C51 H51A 0.9712 . ?
B1 F3 1.298(11) . ?
B1 F4 1.348(12) . ?
B1 F1 1.375(11) . ?
B1 F2 1.379(11) . ?
